data_4309510
loop_
_publ_author_name
'Anja-Verena Mudring'
'Franziska Rieger'

_publ_contact_author_address
;
        Institut f\"ur Anorganische Chemie
        Universit\"at zu K\"oln
        Greinstra\&se 6
        D-50939 K\"oln
        Germany
;
_publ_contact_author_email a.mudring@uni-koeln.de
_publ_contact_author_fax '+49 221 470 5083'
_publ_contact_author_name
;
        Dr. A. Mudring
;
_publ_contact_author_phone '+49 221 470 3921'
_publ_section_title
;
Lone Pair Effect in Thallium(I) Macrocyclic Compounds
;
_journal_name_full 'Inorganic Chemistry'
_journal_page_first 6240
_journal_page_last 6243
_journal_paper_doi 10.1021/ic050547k
_journal_volume 44
_journal_year 2005
_chemical_formula_moiety 'C12 H24 Cl O10 Tl'
_chemical_formula_sum 'C12 H24 Cl O10 Tl'
_chemical_formula_weight 568.13
_chemical_melting_point ?
_chemical_name_systematic
;
 ?
;
_space_group_IT_number 14
_symmetry_cell_setting monoclinic
_symmetry_space_group_name_Hall '-P 2ybc'
_symmetry_space_group_name_H-M 'P 1 21/c 1'
_atom_sites_solution_hydrogens geom
_atom_sites_solution_primary direct
_atom_sites_solution_secondary difmap
_audit_creation_method SHELXL-97
_cell_angle_alpha 90.00
_cell_angle_beta 118.50
_cell_angle_gamma 90.00
_cell_formula_units_Z 8
_cell_length_a 21.477(2)
_cell_length_b 8.6688(4)
_cell_length_c 22.343(2)
_cell_measurement_reflns_used 37536
_cell_measurement_temperature 293(2)
_cell_measurement_theta_max 27.34
_cell_measurement_theta_min 1.83
_cell_volume 3655.7(5)
_computing_molecular_graphics 'DIAMOND (Crystal Impact)'
_computing_structure_refinement 'SHELXL-97 (Sheldrick, 1997)'
_computing_structure_solution 'SHELXS-97 (Sheldrick, 1997)'
_diffrn_ambient_temperature 293(2)
_diffrn_measured_fraction_theta_full 0.981
_diffrn_measured_fraction_theta_max 0.981
_diffrn_measurement_device_type 'Stoe IPDS II'
_diffrn_radiation_monochromator graphite
_diffrn_radiation_source 'fine-focus sealed tube'
_diffrn_radiation_type MoK\a
_diffrn_radiation_wavelength 0.71073
_diffrn_reflns_av_R_equivalents 0.0574
_diffrn_reflns_av_sigmaI/netI 0.0380
_diffrn_reflns_limit_h_max 27
_diffrn_reflns_limit_h_min -26
_diffrn_reflns_limit_k_max 11
_diffrn_reflns_limit_k_min -9
_diffrn_reflns_limit_l_max 28
_diffrn_reflns_limit_l_min -28
_diffrn_reflns_number 37536
_diffrn_reflns_theta_full 27.34
_diffrn_reflns_theta_max 27.34
_diffrn_reflns_theta_min 1.83
_diffrn_standards_decay_% 0
_exptl_absorpt_coefficient_mu 9.042
_exptl_absorpt_correction_T_max 0.3680
_exptl_absorpt_correction_T_min 0.1853
_exptl_absorpt_correction_type numerical
_exptl_crystal_colour colorless
_exptl_crystal_density_diffrn 2.068
_exptl_crystal_density_meas ?
_exptl_crystal_density_method 'not measured'
_exptl_crystal_F_000 2192
_exptl_crystal_size_max 0.5
_exptl_crystal_size_mid 0.1
_exptl_crystal_size_min 0.1
_refine_diff_density_max 0.589
_refine_diff_density_min -1.586
_refine_diff_density_rms 0.132
_refine_ls_extinction_method none
_refine_ls_goodness_of_fit_ref 1.002
_refine_ls_hydrogen_treatment mixed
_refine_ls_matrix_type full
_refine_ls_number_parameters 625
_refine_ls_number_reflns 8090
_refine_ls_number_restraints 0
_refine_ls_restrained_S_all 1.002
_refine_ls_R_factor_all 0.0399
_refine_ls_R_factor_gt 0.0258
_refine_ls_shift/su_max 0.002
_refine_ls_shift/su_mean 0.000
_refine_ls_structure_factor_coef Fsqd
_refine_ls_weighting_details 'calc w=1/[\s^2^(Fo^2^)+(0.0244P)^2^+0.0000P] where P=(Fo^2^+2Fc^2^)/3'
_refine_ls_weighting_scheme calc
_refine_ls_wR_factor_gt 0.0505
_refine_ls_wR_factor_ref 0.0538
_reflns_number_gt 6418
_reflns_number_total 8090
_reflns_threshold_expression >2sigma(I)
_cod_data_source_file ic050547ksi20050408_084135.cif
_cod_data_source_block Tl(18crown6)ClO4
_cod_depositor_comments
;
The following automatic conversions were performed:
_chemical_melting_point value 'not determined' changed to '?' - value
is undefined or not given.
Automatic conversion script
Id: cif_fix_values 1391 2010-09-07 12:51:13Z saulius 

The following automatic conversions were performed:

'_exptl_crystal_density_meas' value 'unknown' was changed to '?' -
the value is perceived as not measured.

Automatic conversion script
Id: cif_fix_values 3008 2015-01-20 13:52:24Z robertas 
;
_cod_original_cell_volume 3655.72
_cod_database_code 4309510

loop_
_symmetry_equiv_pos_as_xyz
'x, y, z'
'-x, y+1/2, -z+1/2'
'-x, -y, -z'
'x, -y-1/2, z-1/2'

loop_
_atom_site_label
_atom_site_type_symbol
_atom_site_fract_x
_atom_site_fract_y
_atom_site_fract_z
_atom_site_U_iso_or_equiv
_atom_site_adp_type
_atom_site_occupancy
_atom_site_symmetry_multiplicity
_atom_site_calc_flag
_atom_site_refinement_flags
_atom_site_disorder_assembly
_atom_site_disorder_group
Tl01 Tl 0.430029(8) 0.197807(18) 0.829178(8) 0.02805(5) Uani 1 1 d . . .
Tl02 Tl 0.147219(9) 0.333657(19) 0.773446(8) 0.03257(5) Uani 1 1 d . . .
Cl03 Cl 0.17094(6) 0.66214(12) 0.56472(5) 0.0337(2) Uani 1 1 d . . .
Cl04 Cl 0.33684(5) 0.40972(12) 0.89978(5) 0.0328(2) Uani 1 1 d . . .
O005 O 0.03092(16) 0.3706(4) 0.63418(14) 0.0345(7) Uani 1 1 d . . .
O006 O 0.2954(2) 0.5477(4) 0.87826(19) 0.0529(9) Uani 1 1 d . . .
O007 O 0.56940(17) 0.3524(3) 0.88113(15) 0.0357(7) Uani 1 1 d . . .
O008 O 0.33048(17) -0.0279(3) 0.74312(17) 0.0393(8) Uani 1 1 d . . .
C009 C 0.0369(3) 0.6667(5) 0.7838(3) 0.0388(11) Uani 1 1 d . . .
C010 C 0.2754(3) 0.1773(7) 0.6647(2) 0.0464(13) Uani 1 1 d . . .
O011 O 0.18195(17) 0.2136(3) 0.90263(15) 0.0354(7) Uani 1 1 d . . .
C012 C 0.3481(3) -0.1880(6) 0.7556(4) 0.0554(16) Uani 1 1 d . . .
O013 O 0.34124(16) 0.2484(4) 0.68176(15) 0.0362(7) Uani 1 1 d . . .
O014 O 0.10648(17) 0.4889(3) 0.87116(15) 0.0345(7) Uani 1 1 d . . .
O015 O 0.18990(19) 0.6385(4) 0.63499(16) 0.0479(8) Uani 1 1 d . . .
C016 C 0.6201(3) 0.1589(7) 0.9674(2) 0.0459(13) Uani 1 1 d . . .
O017 O 0.44582(17) 0.4673(3) 0.76464(15) 0.0348(7) Uani 1 1 d . . .
O018 O 0.16013(16) -0.0100(3) 0.80541(15) 0.0322(6) Uani 1 1 d . . .
O019 O 0.45576(18) -0.1437(3) 0.85824(17) 0.0390(7) Uani 1 1 d . . .
O020 O 0.3342(2) 0.3477(4) 0.95793(18) 0.0496(9) Uani 1 1 d . . .
O021 O 0.55451(17) 0.0789(4) 0.94243(15) 0.0379(7) Uani 1 1 d . . .
O022 O 0.05376(16) 0.5974(4) 0.73504(16) 0.0360(7) Uani 1 1 d . . .
O023 O 0.10990(16) 0.0959(3) 0.66870(15) 0.0345(7) Uani 1 1 d . . .
O024 O 0.2327(2) 0.6985(4) 0.5588(2) 0.0535(9) Uani 1 1 d . . .
O026 O 0.40938(17) 0.4408(4) 0.91677(17) 0.0417(8) Uani 1 1 d . . .
O027 O 0.1392(2) 0.5246(5) 0.5279(2) 0.0708(13) Uani 1 1 d . . .
C028 C 0.0985(3) 0.6490(5) 0.8531(3) 0.0378(10) Uani 1 1 d . . .
C029 C 0.1126(3) -0.0631(5) 0.6868(2) 0.0365(10) Uani 1 1 d . . .
C030 C 0.1740(3) -0.0867(5) 0.7558(3) 0.0385(11) Uani 1 1 d . . .
C031 C 0.1676(3) 0.4655(6) 0.9363(2) 0.0399(11) Uani 1 1 d . . .
O032 O 0.1216(2) 0.7875(5) 0.5388(2) 0.0650(11) Uani 1 1 d . . .
C033 C 0.0543(3) 0.1266(6) 0.6014(2) 0.0390(11) Uani 1 1 d . . .
C034 C 0.0501(3) 0.2955(6) 0.5880(2) 0.0394(11) Uani 1 1 d . . .
C036 C 0.2018(3) 0.0575(6) 0.9217(2) 0.0375(11) Uani 1 1 d . . .
O037 O 0.30814(19) 0.2973(5) 0.8455(2) 0.0597(11) Uani 1 1 d . . .
C038 C 0.5537(3) 0.5124(5) 0.8661(3) 0.0430(12) Uani 1 1 d . . .
C039 C 0.6059(3) 0.3272(6) 0.9529(2) 0.0453(12) Uani 1 1 d . . .
C040 C 0.1736(3) 0.2977(6) 0.9529(2) 0.0432(12) Uani 1 1 d . . .
C041 C 0.2204(3) -0.0145(6) 0.8712(3) 0.0375(10) Uani 1 1 d . . .
C042 C 0.3343(3) 0.4105(6) 0.6697(3) 0.0451(12) Uani 1 1 d . . .
C043 C 0.5147(3) 0.5335(5) 0.7911(3) 0.0405(11) Uani 1 1 d . . .
C044 C 0.0178(3) 0.5324(6) 0.6195(2) 0.0385(11) Uani 1 1 d . . .
C045 C 0.3873(3) -0.2157(6) 0.8300(4) 0.0559(16) Uani 1 1 d . . .
C046 C 0.4924(4) -0.1542(6) 0.9313(3) 0.0555(16) Uani 1 1 d . . .
C047 C 0.4064(3) 0.4767(6) 0.6923(2) 0.0420(12) Uani 1 1 d . . .
C049 C 0.5636(3) -0.0809(6) 0.9591(3) 0.0483(14) Uani 1 1 d . . .
C050 C -0.0043(3) 0.6005(5) 0.6676(2) 0.0381(11) Uani 1 1 d . . .
C051 C 0.2853(3) 0.0069(7) 0.6722(3) 0.0503(14) Uani 1 1 d . . .
H1 H 0.400(2) 0.582(6) 0.679(2) 0.035(12) Uiso 1 1 d . . .
H2 H 0.598(3) 0.563(5) 0.887(2) 0.037(13) Uiso 1 1 d . . .
H3 H -0.021(2) 0.716(5) 0.654(2) 0.035(12) Uiso 1 1 d . . .
H4 H 0.238(2) -0.121(6) 0.885(2) 0.035(12) Uiso 1 1 d . . .
H5 H 0.431(3) 0.428(6) 0.672(2) 0.040(14) Uiso 1 1 d . . .
H6 H 0.593(3) -0.090(6) 1.013(3) 0.048(14) Uiso 1 1 d . . .
H7 H 0.010(2) 0.315(5) 0.538(2) 0.025(11) Uiso 1 1 d . . .
H8 H 0.161(2) 0.525(5) 0.967(2) 0.036(13) Uiso 1 1 d . . .
H9 H -0.020(3) 0.544(5) 0.572(2) 0.035(12) Uiso 1 1 d . . .
H10 H 0.540(2) 0.481(5) 0.764(2) 0.030(12) Uiso 1 1 d . . .
H11 H 0.217(3) 0.281(6) 0.997(3) 0.045(14) Uiso 1 1 d . . .
H12 H 0.142(3) 0.681(5) 0.853(2) 0.037(13) Uiso 1 1 d . . .
H13 H 0.243(2) 0.056(5) 0.967(2) 0.028(11) Uiso 1 1 d . . .
H14 H 0.062(2) 0.074(5) 0.568(2) 0.034(12) Uiso 1 1 d . . .
H15 H 0.120(3) -0.122(6) 0.654(3) 0.052(15) Uiso 1 1 d . . .
H16 H 0.648(3) 0.143(6) 1.013(3) 0.044(14) Uiso 1 1 d . . .
H17 H 0.368(3) -0.171(6) 0.859(3) 0.053(16) Uiso 1 1 d . . .
H18 H 0.088(3) 0.714(6) 0.885(3) 0.045(14) Uiso 1 1 d . . .
H19 H 0.062(3) 0.577(6) 0.621(3) 0.055(16) Uiso 1 1 d . . .
H20 H 0.496(3) -0.265(7) 0.945(3) 0.056(16) Uiso 1 1 d . . .
H21 H -0.007(2) 0.615(5) 0.782(2) 0.033(12) Uiso 1 1 d . . .
H22 H 0.222(3) -0.043(5) 0.758(2) 0.037(13) Uiso 1 1 d . . .
H23 H 0.165(3) -0.003(6) 0.923(2) 0.038(14) Uiso 1 1 d . . .
H24 H 0.308(3) -0.032(7) 0.647(3) 0.061(17) Uiso 1 1 d . . .
H25 H 0.131(3) 0.259(6) 0.956(3) 0.044(14) Uiso 1 1 d . . .
H26 H 0.576(3) 0.370(7) 0.973(3) 0.057(16) Uiso 1 1 d . . .
H27 H -0.043(3) 0.545(6) 0.667(2) 0.045(14) Uiso 1 1 d . . .
H28 H 0.391(3) -0.335(7) 0.841(3) 0.065(18) Uiso 1 1 d . . .
H29 H 0.658(3) 0.371(7) 0.980(3) 0.060(16) Uiso 1 1 d . . .
H30 H 0.185(3) -0.198(7) 0.768(3) 0.065(18) Uiso 1 1 d . . .
H31 H 0.462(3) -0.104(6) 0.949(3) 0.054(15) Uiso 1 1 d . . .
H32 H 0.521(3) 0.548(5) 0.889(2) 0.039(13) Uiso 1 1 d . . .
H33 H 0.007(3) 0.085(5) 0.595(2) 0.037(13) Uiso 1 1 d . . .
H34 H 0.027(3) 0.780(6) 0.775(2) 0.042(14) Uiso 1 1 d . . .
H35 H 0.259(3) 0.043(6) 0.872(3) 0.050(15) Uiso 1 1 d . . .
H36 H 0.211(3) 0.505(6) 0.937(2) 0.044(15) Uiso 1 1 d . . .
H37 H 0.242(3) -0.052(6) 0.656(3) 0.054(16) Uiso 1 1 d . . .
H38 H 0.095(3) 0.339(6) 0.595(3) 0.055(16) Uiso 1 1 d . . .
H39 H 0.302(3) 0.432(6) 0.622(3) 0.050(15) Uiso 1 1 d . . .
H40 H 0.378(3) -0.219(6) 0.733(3) 0.051(15) Uiso 1 1 d . . .
H41 H 0.066(3) -0.094(6) 0.684(2) 0.039(13) Uiso 1 1 d . . .
H42 H 0.650(3) 0.115(7) 0.945(3) 0.066(18) Uiso 1 1 d . . .
H43 H 0.312(3) 0.461(6) 0.696(2) 0.039(13) Uiso 1 1 d . . .
H44 H 0.307(4) -0.249(8) 0.738(3) 0.09(2) Uiso 1 1 d . . .
H45 H 0.512(3) 0.649(6) 0.779(3) 0.056(16) Uiso 1 1 d . . .
H46 H 0.590(3) -0.133(6) 0.942(3) 0.053(16) Uiso 1 1 d . . .
H47 H 0.242(3) 0.195(5) 0.618(3) 0.035(12) Uiso 1 1 d . . .
H48 H 0.257(3) 0.212(6) 0.696(3) 0.047(14) Uiso 1 1 d . . .

loop_
_atom_site_aniso_label
_atom_site_aniso_U_11
_atom_site_aniso_U_22
_atom_site_aniso_U_33
_atom_site_aniso_U_23
_atom_site_aniso_U_13
_atom_site_aniso_U_12
Tl01 0.03047(8) 0.02441(7) 0.03002(8) 0.00008(6) 0.01504(7) 0.00022(7)
Tl02 0.03001(9) 0.03316(8) 0.03152(9) -0.00258(6) 0.01224(7) 0.00031(7)
Cl03 0.0314(5) 0.0381(5) 0.0338(5) -0.0066(4) 0.0174(4) -0.0049(5)
Cl04 0.0297(5) 0.0311(5) 0.0373(5) -0.0048(4) 0.0159(4) -0.0018(4)
O005 0.0365(17) 0.0361(15) 0.0279(15) 0.0034(13) 0.0130(13) -0.0020(14)
O006 0.056(2) 0.0460(19) 0.066(2) 0.0209(18) 0.037(2) 0.0176(18)
O007 0.0380(17) 0.0337(15) 0.0363(16) -0.0103(13) 0.0184(14) -0.0068(14)
O008 0.0406(18) 0.0311(16) 0.0504(19) -0.0142(14) 0.0251(16) -0.0111(15)
C009 0.046(3) 0.027(2) 0.057(3) 0.002(2) 0.035(2) 0.005(2)
C010 0.030(2) 0.078(4) 0.026(2) -0.009(2) 0.009(2) -0.001(3)
O011 0.0413(17) 0.0351(16) 0.0289(15) -0.0001(13) 0.0160(14) 0.0009(15)
C012 0.051(3) 0.030(2) 0.100(5) -0.028(3) 0.048(4) -0.020(3)
O013 0.0313(16) 0.0379(16) 0.0369(16) -0.0010(14) 0.0141(13) 0.0038(14)
O014 0.0378(17) 0.0281(14) 0.0375(16) -0.0055(13) 0.0180(14) -0.0019(14)
O015 0.047(2) 0.059(2) 0.0325(17) -0.0029(16) 0.0151(15) 0.0033(18)
C016 0.028(2) 0.071(4) 0.023(2) 0.000(2) 0.0002(19) 0.011(3)
O017 0.0437(18) 0.0311(15) 0.0348(16) 0.0023(13) 0.0228(15) -0.0027(14)
O018 0.0304(16) 0.0322(15) 0.0346(15) 0.0011(12) 0.0159(13) 0.0044(13)
O019 0.055(2) 0.0274(15) 0.0526(19) 0.0056(14) 0.0405(17) 0.0031(15)
O020 0.055(2) 0.0455(19) 0.053(2) 0.0143(16) 0.0301(18) 0.0021(18)
O021 0.0422(18) 0.0392(17) 0.0301(16) 0.0076(13) 0.0154(14) 0.0135(15)
O022 0.0294(16) 0.0369(16) 0.0425(17) 0.0013(14) 0.0179(14) 0.0042(14)
O023 0.0401(17) 0.0312(15) 0.0323(15) -0.0050(12) 0.0173(14) -0.0053(14)
O024 0.046(2) 0.053(2) 0.079(3) -0.0027(19) 0.044(2) -0.0075(18)
O026 0.0298(16) 0.0418(17) 0.053(2) -0.0127(15) 0.0194(15) -0.0076(15)
O027 0.093(3) 0.071(3) 0.069(3) -0.042(2) 0.056(3) -0.048(3)
C028 0.049(3) 0.027(2) 0.051(3) -0.007(2) 0.035(2) -0.004(2)
C029 0.048(3) 0.026(2) 0.045(3) -0.0070(19) 0.030(2) -0.005(2)
C030 0.048(3) 0.029(2) 0.049(3) -0.001(2) 0.032(2) 0.004(2)
C031 0.038(3) 0.048(3) 0.031(2) -0.012(2) 0.015(2) -0.002(2)
O032 0.059(2) 0.076(3) 0.062(2) 0.028(2) 0.031(2) 0.032(2)
C033 0.044(3) 0.048(3) 0.026(2) -0.013(2) 0.018(2) -0.009(2)
C034 0.042(3) 0.052(3) 0.028(2) 0.003(2) 0.020(2) 0.001(2)
C036 0.037(3) 0.040(2) 0.027(2) 0.0080(19) 0.009(2) 0.002(2)
O037 0.0377(19) 0.073(3) 0.069(3) -0.042(2) 0.0259(19) -0.0170(19)
C038 0.042(3) 0.030(2) 0.061(3) -0.015(2) 0.028(3) -0.011(2)
C039 0.040(3) 0.059(3) 0.030(2) -0.015(2) 0.010(2) -0.008(3)
C040 0.050(3) 0.054(3) 0.023(2) -0.004(2) 0.016(2) 0.005(3)
C041 0.028(2) 0.036(2) 0.045(3) 0.007(2) 0.015(2) 0.004(2)
C042 0.055(3) 0.042(3) 0.036(3) 0.008(2) 0.020(2) 0.019(3)
C043 0.050(3) 0.027(2) 0.060(3) 0.002(2) 0.039(3) -0.004(2)
C044 0.034(2) 0.041(3) 0.033(2) 0.010(2) 0.009(2) -0.004(2)
C045 0.069(4) 0.026(2) 0.101(5) 0.006(3) 0.063(4) -0.003(3)
C046 0.106(5) 0.032(3) 0.062(3) 0.016(2) 0.067(4) 0.019(3)
C047 0.068(4) 0.033(2) 0.035(2) 0.011(2) 0.032(3) 0.012(3)
C049 0.079(4) 0.040(3) 0.032(3) 0.013(2) 0.032(3) 0.029(3)
C050 0.029(2) 0.033(2) 0.045(3) 0.009(2) 0.011(2) 0.001(2)
C051 0.040(3) 0.069(4) 0.044(3) -0.031(3) 0.022(2) -0.025(3)

loop_
_atom_type_symbol
_atom_type_description
_atom_type_scat_dispersion_real
_atom_type_scat_dispersion_imag
_atom_type_scat_source
C C 0.0033 0.0016 'International Tables Vol C Tables 4.2.6.8 and 6.1.1.4'
H H 0.0000 0.0000 'International Tables Vol C Tables 4.2.6.8 and 6.1.1.4'
O O 0.0106 0.0060 'International Tables Vol C Tables 4.2.6.8 and 6.1.1.4'
Cl Cl 0.1484 0.1585 'International Tables Vol C Tables 4.2.6.8 and 6.1.1.4'
Tl Tl -2.8358 9.6688 'International Tables Vol C Tables 4.2.6.8 and 6.1.1.4'

loop_
_geom_angle_atom_site_label_1
_geom_angle_atom_site_label_2
_geom_angle_atom_site_label_3
_geom_angle
_geom_angle_site_symmetry_1
_geom_angle_site_symmetry_3
_geom_angle_publ_flag
O027 Cl03 O024 109.9(2) . . ?
O027 Cl03 O032 110.1(3) . . ?
O024 Cl03 O032 109.6(2) . . ?
O027 Cl03 O015 108.7(2) . . ?
O024 Cl03 O015 109.9(2) . . ?
O032 Cl03 O015 108.6(2) . . ?
O006 Cl04 O020 109.4(2) . . ?
O006 Cl04 O026 110.6(2) . . ?
O020 Cl04 O026 109.7(2) . . ?
O006 Cl04 O037 109.5(3) . . ?
O020 Cl04 O037 108.8(2) . . ?
O026 Cl04 O037 108.8(2) . . ?
C044 O005 C034 111.8(4) . . ?
C039 O007 C038 110.8(4) . . ?
C012 O008 C051 113.2(4) . . ?
O022 C009 C028 109.0(4) . . ?
O013 C010 C051 109.2(4) . . ?
C036 O011 C040 112.6(4) . . ?
O008 C012 C045 109.4(4) . . ?
C010 O013 C042 112.1(4) . . ?
C028 O014 C031 110.6(4) . . ?
O021 C016 C039 109.2(4) . . ?
C047 O017 C043 112.7(4) . . ?
C041 O018 C030 111.3(4) . . ?
C045 O019 C046 111.2(4) . . ?
C049 O021 C016 112.6(4) . . ?
C050 O022 C009 112.7(4) . . ?
C029 O023 C033 112.2(3) . . ?
O014 C028 C009 108.7(4) . . ?
O023 C029 C030 108.8(4) . . ?
O018 C030 C029 109.1(4) . . ?
O014 C031 C040 108.6(4) . . ?
O023 C033 C034 109.6(4) . . ?
O005 C034 C033 108.1(4) . . ?
O011 C036 C041 108.7(4) . . ?
O007 C038 C043 109.2(4) . . ?
O007 C039 C016 109.8(4) . . ?
O011 C040 C031 109.3(4) . . ?
O018 C041 C036 109.2(4) . . ?
O013 C042 C047 108.4(4) . . ?
O017 C043 C038 109.5(4) . . ?
O005 C044 C050 108.5(4) . . ?
O019 C045 C012 109.7(4) . . ?
O019 C046 C049 110.1(4) . . ?
O017 C047 C042 108.7(4) . . ?
O021 C049 C046 108.6(4) . . ?
O022 C050 C044 109.7(4) . . ?
O008 C051 C010 108.4(4) . . ?

loop_
_geom_bond_atom_site_label_1
_geom_bond_atom_site_label_2
_geom_bond_distance
_geom_bond_site_symmetry_2
_geom_bond_publ_flag
Cl03 O027 1.423(4) . ?
Cl03 O024 1.429(4) . ?
Cl03 O032 1.432(4) . ?
Cl03 O015 1.436(3) . ?
Cl04 O006 1.429(4) . ?
Cl04 O020 1.432(4) . ?
Cl04 O026 1.442(3) . ?
Cl04 O037 1.444(3) . ?
O005 C044 1.436(6) . ?
O005 C034 1.437(6) . ?
O007 C039 1.425(6) . ?
O007 C038 1.428(6) . ?
O008 C012 1.429(6) . ?
O008 C051 1.440(7) . ?
C009 O022 1.433(6) . ?
C009 C028 1.488(7) . ?
C010 O013 1.418(6) . ?
C010 C051 1.490(8) . ?
O011 C036 1.420(5) . ?
O011 C040 1.420(5) . ?
C012 C045 1.481(9) . ?
O013 C042 1.424(6) . ?
O014 C028 1.431(5) . ?
O014 C031 1.435(6) . ?
C016 O021 1.423(6) . ?
C016 C039 1.493(8) . ?
O017 C047 1.424(6) . ?
O017 C043 1.426(6) . ?
O018 C041 1.422(5) . ?
O018 C030 1.439(5) . ?
O019 C045 1.436(7) . ?
O019 C046 1.437(7) . ?
O021 C049 1.422(6) . ?
O022 C050 1.425(5) . ?
O023 C029 1.429(5) . ?
O023 C033 1.429(5) . ?
C029 C030 1.489(7) . ?
C031 C040 1.490(7) . ?
C033 C034 1.487(7) . ?
C036 C041 1.499(7) . ?
C038 C043 1.483(7) . ?
C042 C047 1.494(8) . ?
C044 C050 1.487(7) . ?
C046 C049 1.489(9) . ?
